data_1556351
loop_
_publ_author_name
'Camp, Cl\'ement'
'Guidal, Valentin'
'Biswas, Biplab'
'P\'ecaut, Jacques'
'Dubois, Lionel'
'Mazzanti, Marinella'

_publ_section_title
;
 Multielectron redox chemistry of lanthanide Schiff-base complexes
;
_journal_issue 8
_journal_name_full 'Chemical Science'
_journal_page_first 2433
_journal_paper_doi 10.1039/C2SC20476B
_journal_volume 3
_journal_year 2012
_chemical_formula_sum 'C108.1 H150.89 K N4 Nd O12'
_chemical_formula_weight 1881.70
_space_group_IT_number 2
_space_group_name_Hall '-P 1'
_space_group_name_H-M_alt 'P -1'
_symmetry_cell_setting triclinic
_symmetry_space_group_name_H-M 'P -1'
_atom_sites_solution_hydrogens geom
_atom_sites_solution_primary direct
_atom_sites_solution_secondary difmap
_audit_creation_method SHELXL-97
_cell_angle_alpha 90.671(6)
_cell_angle_beta 113.704(7)
_cell_angle_gamma 96.867(6)
_cell_formula_units_Z 2
_cell_length_a 16.1709(13)
_cell_length_b 17.5403(13)
_cell_length_c 19.5362(15)
_cell_measurement_reflns_used 3209
_cell_measurement_temperature 150(2)
_cell_measurement_theta_max 28.9683
_cell_measurement_theta_min 3.3687
_cell_volume 5026.5(7)
_computing_cell_refinement
;
CrysAlisPro, Agilent Technologies,
Version 1.171.35.15 (release 03-08-2011 CrysAlis171 .NET)
(compiled Aug 3 2011,13:03:54)
;
_computing_data_collection
;
CrysAlisPro, Agilent Technologies,
Version 1.171.35.15 (release 03-08-2011 CrysAlis171 .NET)
(compiled Aug 3 2011,13:03:54)
;
_computing_data_reduction
;
CrysAlisPro, Agilent Technologies,
Version 1.171.35.15 (release 03-08-2011 CrysAlis171 .NET)
(compiled Aug 3 2011,13:03:54)
;
_computing_structure_refinement 'SHELXL-97 (Sheldrick, 1997)'
_computing_structure_solution
;
SUPERFLIP
Palatinus, L. & Chapuis, G. (2007). SUPERFLIP - a computer program for the solution of crystal structures by charge flipping in arbitrary dimensions, J. Appl. Cryst. 40, 786-790.
;
_diffrn_ambient_temperature 150(2)
_diffrn_detector_area_resol_mean 15.9653
_diffrn_measured_fraction_theta_full 0.988
_diffrn_measured_fraction_theta_max 0.988
_diffrn_measurement_details
;
#__ type_ start__ end____ width___ exp.time_
1 omega -49.00 43.00 1.0000 80.0000
omega____ theta____ kappa____ phi______ frames
- 17.1550 -37.0000 120.0000 92

#__ type_ start__ end____ width___ exp.time_
2 omega -23.00 60.00 1.0000 80.0000
omega____ theta____ kappa____ phi______ frames
- 17.1550 -101.0000 80.0000 83

#__ type_ start__ end____ width___ exp.time_
3 omega -9.00 90.00 1.0000 80.0000
omega____ theta____ kappa____ phi______ frames
- 17.1550 37.0000 -60.0000 99

#__ type_ start__ end____ width___ exp.time_
4 omega -25.00 23.00 1.0000 80.0000
omega____ theta____ kappa____ phi______ frames
- -18.8738 -99.0000 -60.0000 48

#__ type_ start__ end____ width___ exp.time_
5 omega -92.00 -2.00 1.0000 80.0000
omega____ theta____ kappa____ phi______ frames
- -18.8738 -19.0000 30.0000 90

;
_diffrn_measurement_device_type 'Xcalibur, Sapphire3'
_diffrn_measurement_method '\w scans'
_diffrn_radiation_monochromator graphite
_diffrn_radiation_source 'fine-focus sealed tube'
_diffrn_radiation_type MoK\a
_diffrn_radiation_wavelength 0.71073
_diffrn_reflns_av_R_equivalents 0.0000
_diffrn_reflns_av_sigmaI/netI 0.2504
_diffrn_reflns_limit_h_max 20
_diffrn_reflns_limit_h_min -20
_diffrn_reflns_limit_k_max 21
_diffrn_reflns_limit_k_min -21
_diffrn_reflns_limit_l_max 24
_diffrn_reflns_limit_l_min -24
_diffrn_reflns_number 28488
_diffrn_reflns_theta_full 26.30
_diffrn_reflns_theta_max 26.37
_diffrn_reflns_theta_min 3.38
_exptl_absorpt_coefficient_mu 0.619
_exptl_absorpt_correction_T_max 0.9787
_exptl_absorpt_correction_T_min 0.7391
_exptl_absorpt_correction_type multi-scan
_exptl_absorpt_process_details
;
CrysAlisPro, Agilent Technologies,
Version 1.171.35.15 (release 03-08-2011 CrysAlis171 .NET)
(compiled Aug 3 2011,13:03:54)
Empirical absorption correction using spherical harmonics,
implemented in SCALE3 ABSPACK scaling algorithm.
;
_exptl_crystal_colour yellow
_exptl_crystal_density_diffrn 1.243
_exptl_crystal_density_method 'not measured'
_exptl_crystal_description 'long plate'
_exptl_crystal_F_000 2005
_exptl_crystal_size_max 0.5203
_exptl_crystal_size_mid 0.1550
_exptl_crystal_size_min 0.0354
_refine_diff_density_max 2.407
_refine_diff_density_min -0.879
_refine_diff_density_rms 0.123
_refine_ls_extinction_method none
_refine_ls_goodness_of_fit_ref 0.963
_refine_ls_hydrogen_treatment constr
_refine_ls_matrix_type full
_refine_ls_number_parameters 1172
_refine_ls_number_reflns 28488
_refine_ls_number_restraints 9
_refine_ls_restrained_S_all 0.965
_refine_ls_R_factor_all 0.1413
_refine_ls_R_factor_gt 0.0706
_refine_ls_shift/su_max 0.019
_refine_ls_shift/su_mean 0.001
_refine_ls_structure_factor_coef Fsqd
_refine_ls_weighting_details 'calc w=1/[\s^2^(Fo^2^)+(0.0505P)^2^+0.0000P] where P=(Fo^2^+2Fc^2^)/3'
_refine_ls_weighting_scheme calc
_refine_ls_wR_factor_gt 0.1354
_refine_ls_wR_factor_ref 0.1475
_reflns_number_gt 14757
_reflns_number_total 28488
_reflns_threshold_expression >2sigma(I)
_cod_data_source_file c2sc20476b.txt
_cod_data_source_block vg47-2_hklf5
_cod_original_formula_sum 'C108.10 H150.89 K N4 Nd O12'
_cod_database_code 1556351
_cell_oxdiff_twin_number 2

loop_
_symmetry_equiv_pos_as_xyz
'x, y, z'
'-x, -y, -z'

loop_
_atom_site_label
_atom_site_type_symbol
_atom_site_fract_x
_atom_site_fract_y
_atom_site_fract_z
_atom_site_U_iso_or_equiv
_atom_site_adp_type
_atom_site_occupancy
_atom_site_symmetry_multiplicity
_atom_site_calc_flag
_atom_site_refinement_flags
Nd1 Nd 0.56478(2) 0.79495(2) 0.20665(2) 0.01817(10) Uani 1 1 d .
O1 O 0.4971(3) 0.7600(2) 0.2908(2) 0.0214(11) Uani 1 1 d .
O2 O 0.4293(3) 0.7272(3) 0.1191(3) 0.0237(12) Uani 1 1 d .
N1 N 0.5264(3) 0.9162(3) 0.2633(3) 0.0216(14) Uani 1 1 d .
N2 N 0.4622(3) 0.8878(3) 0.1175(3) 0.0209(12) Uani 1 1 d .
C1 C 0.5132(4) 0.7847(4) 0.3575(4) 0.0199(17) Uani 1 1 d .
C2 C 0.5077(4) 0.7315(4) 0.4128(4) 0.0207(17) Uani 1 1 d .
C3 C 0.5367(4) 0.7609(4) 0.4841(4) 0.0275(18) Uani 1 1 d .
H3 H 0.5372 0.7251 0.5203 0.033 Uiso 1 1 calc R
C4 C 0.5665(4) 0.8385(4) 0.5110(4) 0.0273(19) Uani 1 1 d .
C5 C 0.5618(4) 0.8879(4) 0.4565(4) 0.0289(19) Uani 1 1 d .
H5 H 0.5769 0.9415 0.4701 0.035 Uiso 1 1 calc R
C6 C 0.5358(4) 0.8631(4) 0.3812(4) 0.0245(18) Uani 1 1 d .
C7 C 0.5304(4) 0.9226(4) 0.3303(4) 0.0249(18) Uani 1 1 d .
H7 H 0.5297 0.9729 0.3483 0.030 Uiso 1 1 calc R
C8 C 0.5215(4) 0.9804(4) 0.2209(4) 0.0237(17) Uani 1 1 d .
C9 C 0.5485(4) 1.0570(4) 0.2508(4) 0.0312(19) Uani 1 1 d .
H9 H 0.5669 1.0687 0.3028 0.037 Uiso 1 1 calc R
C10 C 0.5481(4) 1.1154(4) 0.2034(5) 0.041(2) Uani 1 1 d .
H10 H 0.5668 1.1672 0.2236 0.049 Uiso 1 1 calc R
C11 C 0.5213(5) 1.0997(4) 0.1279(5) 0.041(2) Uani 1 1 d .
H11 H 0.5231 1.1400 0.0963 0.049 Uiso 1 1 calc R
C12 C 0.4919(4) 1.0251(4) 0.0990(4) 0.0288(18) Uani 1 1 d .
H12 H 0.4723 1.0144 0.0466 0.035 Uiso 1 1 calc R
C13 C 0.4899(4) 0.9655(4) 0.1429(4) 0.0207(17) Uani 1 1 d .
C14 C 0.3939(4) 0.8726(4) 0.0545(4) 0.0237(18) Uani 1 1 d .
H14 H 0.3715 0.9162 0.0283 0.028 Uiso 1 1 calc R
C15 C 0.3464(4) 0.8000(4) 0.0178(4) 0.0209(16) Uani 1 1 d .
C16 C 0.2807(4) 0.7998(4) -0.0542(4) 0.0254(17) Uani 1 1 d .
H16 H 0.2715 0.8478 -0.0761 0.030 Uiso 1 1 calc R
C17 C 0.2277(4) 0.7348(4) -0.0962(4) 0.0273(18) Uani 1 1 d .
C18 C 0.2418(4) 0.6658(4) -0.0595(4) 0.0224(16) Uani 1 1 d .
H18 H 0.2059 0.6195 -0.0863 0.027 Uiso 1 1 calc R
C19 C 0.3052(4) 0.6612(4) 0.0138(4) 0.0175(16) Uani 1 1 d .
C20 C 0.3638(4) 0.7285(4) 0.0549(4) 0.0222(17) Uani 1 1 d .
C21 C 0.4682(4) 0.6475(4) 0.3895(4) 0.0246(18) Uani 1 1 d .
C22 C 0.5260(4) 0.6063(4) 0.3585(4) 0.034(2) Uani 1 1 d .
H22A H 0.4972 0.5531 0.3415 0.051 Uiso 1 1 calc R
H22B H 0.5872 0.6061 0.3980 0.051 Uiso 1 1 calc R
H22C H 0.5306 0.6333 0.3163 0.051 Uiso 1 1 calc R
C23 C 0.3719(4) 0.6407(4) 0.3298(4) 0.037(2) Uani 1 1 d .
H23A H 0.3333 0.6639 0.3498 0.055 Uiso 1 1 calc R
H23B H 0.3480 0.5863 0.3149 0.055 Uiso 1 1 calc R
H23C H 0.3721 0.6676 0.2862 0.055 Uiso 1 1 calc R
C24 C 0.4666(5) 0.6021(4) 0.4558(4) 0.042(2) Uani 1 1 d .
H24A H 0.4330 0.6272 0.4796 0.063 Uiso 1 1 calc R
H24B H 0.5292 0.6007 0.4924 0.063 Uiso 1 1 calc R
H24C H 0.4366 0.5495 0.4378 0.063 Uiso 1 1 calc R
C25 C 0.6046(5) 0.8629(5) 0.5934(4) 0.041(2) Uani 1 1 d .
C26 C 0.6272(6) 0.9499(5) 0.6090(5) 0.069(3) Uani 1 1 d .
H26A H 0.6717 0.9696 0.5889 0.104 Uiso 1 1 calc R
H26B H 0.6529 0.9624 0.6632 0.104 Uiso 1 1 calc R
H26C H 0.5715 0.9737 0.5849 0.104 Uiso 1 1 calc R
C27 C 0.6928(5) 0.8298(5) 0.6332(4) 0.065(3) Uani 1 1 d .
H27A H 0.6795 0.7741 0.6347 0.098 Uiso 1 1 calc R
H27B H 0.7240 0.8533 0.6844 0.098 Uiso 1 1 calc R
H27C H 0.7321 0.8407 0.6062 0.098 Uiso 1 1 calc R
C28 C 0.5385(6) 0.8356(5) 0.6281(4) 0.075(3) Uani 1 1 d .
H28A H 0.4828 0.8595 0.6047 0.112 Uiso 1 1 calc R
H28B H 0.5667 0.8501 0.6820 0.112 Uiso 1 1 calc R
H28C H 0.5233 0.7795 0.6202 0.112 Uiso 1 1 calc R
C29 C 0.1622(5) 0.7394(4) -0.1773(4) 0.039(2) Uani 1 1 d .
C30 C 0.1014(5) 0.8012(5) -0.1835(5) 0.066(3) Uani 1 1 d .
H30A H 0.0589 0.8029 -0.2359 0.099 Uiso 1 1 calc R
H30B H 0.1391 0.8514 -0.1658 0.099 Uiso 1 1 calc R
H30C H 0.0669 0.7892 -0.1527 0.099 Uiso 1 1 calc R
C31 C 0.2192(5) 0.7598(4) -0.2236(4) 0.052(2) Uani 1 1 d .
H31A H 0.2584 0.7201 -0.2195 0.079 Uiso 1 1 calc R
H31B H 0.2569 0.8097 -0.2044 0.079 Uiso 1 1 calc R
H31C H 0.1782 0.7625 -0.2763 0.079 Uiso 1 1 calc R
C32 C 0.1019(4) 0.6642(4) -0.2108(4) 0.041(2) Uani 1 1 d .
H32A H 0.0619 0.6519 -0.1847 0.062 Uiso 1 1 calc R
H32B H 0.1399 0.6232 -0.2053 0.062 Uiso 1 1 calc R
H32C H 0.0648 0.6688 -0.2640 0.062 Uiso 1 1 calc R
C33 C 0.3139(4) 0.5834(4) 0.0479(4) 0.0248(17) Uani 1 1 d .
C34 C 0.4038(4) 0.5590(4) 0.0540(4) 0.039(2) Uani 1 1 d .
H34A H 0.4135 0.5114 0.0802 0.058 Uiso 1 1 calc R
H34B H 0.4539 0.5996 0.0821 0.058 Uiso 1 1 calc R
H34C H 0.4018 0.5503 0.0037 0.058 Uiso 1 1 calc R
C35 C 0.2390(4) 0.5205(4) 0.0023(4) 0.036(2) Uani 1 1 d .
H35A H 0.2381 0.5145 -0.0479 0.055 Uiso 1 1 calc R
H35B H 0.1802 0.5340 -0.0017 0.055 Uiso 1 1 calc R
H35C H 0.2498 0.4720 0.0268 0.055 Uiso 1 1 calc R
C36 C 0.3119(5) 0.5886(4) 0.1254(4) 0.042(2) Uani 1 1 d .
H36A H 0.2543 0.6050 0.1210 0.064 Uiso 1 1 calc R
H36B H 0.3628 0.6261 0.1584 0.064 Uiso 1 1 calc R
H36C H 0.3175 0.5381 0.1464 0.064 Uiso 1 1 calc R
O41 O 0.6561(3) 0.6969(2) 0.2553(2) 0.0196(11) Uani 1 1 d .
O42 O 0.6099(3) 0.7903(2) 0.1074(2) 0.0208(12) Uani 1 1 d .
N41 N 0.7035(3) 0.8372(3) 0.3370(3) 0.0186(13) Uani 1 1 d .
N42 N 0.6924(3) 0.9128(3) 0.2177(3) 0.0197(14) Uani 1 1 d .
C41 C 0.7002(4) 0.6674(4) 0.3184(4) 0.0190(16) Uani 1 1 d .
C42 C 0.7218(4) 0.5900(4) 0.3215(4) 0.0217(17) Uani 1 1 d .
C43 C 0.7612(4) 0.5614(4) 0.3904(4) 0.0241(18) Uani 1 1 d .
H43 H 0.7725 0.5094 0.3916 0.029 Uiso 1 1 calc R
C44 C 0.7864(4) 0.6023(4) 0.4595(4) 0.0214(17) Uani 1 1 d .
C45 C 0.7738(4) 0.6788(4) 0.4562(4) 0.0229(17) Uani 1 1 d .
H45 H 0.7933 0.7098 0.5015 0.027 Uiso 1 1 calc R
C46 C 0.7325(4) 0.7123(4) 0.3868(4) 0.0174(16) Uani 1 1 d .
C47 C 0.7373(4) 0.7947(4) 0.3921(4) 0.0194(17) Uani 1 1 d .
H47 H 0.7681 0.8200 0.4407 0.023 Uiso 1 1 calc R
C48 C 0.7293(4) 0.9171(4) 0.3499(4) 0.0189(16) Uani 1 1 d .
C49 C 0.7523(4) 0.9600(4) 0.4177(4) 0.0235(17) Uani 1 1 d .
H49 H 0.7516 0.9341 0.4599 0.028 Uiso 1 1 calc R
C50 C 0.7759(4) 1.0386(4) 0.4245(4) 0.0299(19) Uani 1 1 d .
H50 H 0.7916 1.0666 0.4709 0.036 Uiso 1 1 calc R
C51 C 0.7765(4) 1.0760(4) 0.3631(4) 0.0312(19) Uani 1 1 d .
H51 H 0.7945 1.1301 0.3681 0.037 Uiso 1 1 calc R
C52 C 0.7521(4) 1.0374(4) 0.2955(4) 0.0233(17) Uani 1 1 d .
H52 H 0.7518 1.0649 0.2538 0.028 Uiso 1 1 calc R
C53 C 0.7272(4) 0.9571(4) 0.2870(4) 0.0190(16) Uani 1 1 d .
C54 C 0.7221(4) 0.9356(4) 0.1679(4) 0.0245(19) Uani 1 1 d .
H54 H 0.7639 0.9817 0.1813 0.029 Uiso 1 1 calc R
C55 C 0.6997(4) 0.9000(4) 0.0950(4) 0.0192(14) Uani 1 1 d .
C56 C 0.7440(4) 0.9396(4) 0.0525(4) 0.0243(15) Uani 1 1 d .
H56 H 0.7780 0.9890 0.0708 0.029 Uiso 1 1 calc R
C57 C 0.7383(4) 0.9083(4) -0.0131(4) 0.0265(18) Uani 1 1 d .
C58 C 0.6879(4) 0.8351(4) -0.0375(4) 0.0257(17) Uani 1 1 d .
H58 H 0.6843 0.8128 -0.0834 0.031 Uiso 1 1 calc R
C59 C 0.6433(4) 0.7927(4) -0.0005(3) 0.0182(16) Uani 1 1 d .
C60 C 0.6484(4) 0.8268(4) 0.0686(4) 0.0186(17) Uani 1 1 d .
C61 C 0.7012(4) 0.5424(4) 0.2496(4) 0.0248(17) Uani 1 1 d .
C62 C 0.7521(5) 0.5837(4) 0.2068(4) 0.038(2) Uani 1 1 d .
H62A H 0.7345 0.6354 0.1970 0.057 Uiso 1 1 calc R
H62B H 0.7365 0.5545 0.1592 0.057 Uiso 1 1 calc R
H62C H 0.8179 0.5877 0.2368 0.057 Uiso 1 1 calc R
C63 C 0.5993(4) 0.5291(4) 0.2011(4) 0.038(2) Uani 1 1 d .
H63A H 0.5676 0.5011 0.2286 0.058 Uiso 1 1 calc R
H63B H 0.5878 0.4989 0.1549 0.058 Uiso 1 1 calc R
H63C H 0.5769 0.5788 0.1887 0.058 Uiso 1 1 calc R
C64 C 0.7328(5) 0.4631(4) 0.2645(4) 0.041(2) Uani 1 1 d .
H64A H 0.7984 0.4693 0.2957 0.062 Uiso 1 1 calc R
H64B H 0.7202 0.4354 0.2168 0.062 Uiso 1 1 calc R
H64C H 0.7000 0.4339 0.2905 0.062 Uiso 1 1 calc R
C65 C 0.8231(5) 0.5616(4) 0.5324(4) 0.0330(18) Uani 1 1 d .
C66 C 0.9055(5) 0.5235(5) 0.5384(4) 0.059(3) Uani 1 1 d .
H66A H 0.9254 0.4945 0.5835 0.088 Uiso 1 1 calc R
H66B H 0.9552 0.5631 0.5414 0.088 Uiso 1 1 calc R
H66C H 0.8889 0.4884 0.4942 0.088 Uiso 1 1 calc R
C67 C 0.7495(5) 0.5004(5) 0.5331(4) 0.069(3) Uani 1 1 d .
H67A H 0.7322 0.4629 0.4905 0.104 Uiso 1 1 calc R
H67B H 0.6962 0.5243 0.5293 0.104 Uiso 1 1 calc R
H67C H 0.7723 0.4744 0.5799 0.104 Uiso 1 1 calc R
C68 C 0.8539(6) 0.6188(5) 0.6005(4) 0.062(3) Uani 1 1 d .
H68A H 0.8012 0.6410 0.6007 0.094 Uiso 1 1 calc R
H68B H 0.8991 0.6599 0.5979 0.094 Uiso 1 1 calc R
H68C H 0.8812 0.5921 0.6464 0.094 Uiso 1 1 calc R
C69 C 0.7875(4) 0.9477(4) -0.0593(4) 0.0327(19) Uani 1 1 d .
C70 C 0.8304(5) 1.0306(4) -0.0282(4) 0.051(2) Uani 1 1 d .
H70A H 0.8585 1.0545 -0.0602 0.077 Uiso 1 1 calc R
H70B H 0.8770 1.0300 0.0228 0.077 Uiso 1 1 calc R
H70C H 0.7831 1.0603 -0.0275 0.077 Uiso 1 1 calc R
C71 C 0.8641(5) 0.9018(4) -0.0552(4) 0.052(2) Uani 1 1 d .
H71A H 0.8383 0.8487 -0.0747 0.079 Uiso 1 1 calc R
H71B H 0.9079 0.9022 -0.0029 0.079 Uiso 1 1 calc R
H71C H 0.8952 0.9253 -0.0853 0.079 Uiso 1 1 calc R
C72 C 0.7203(5) 0.9504(5) -0.1405(4) 0.053(2) Uani 1 1 d .
H72A H 0.7527 0.9737 -0.1697 0.080 Uiso 1 1 calc R
H72B H 0.6728 0.9812 -0.1425 0.080 Uiso 1 1 calc R
H72C H 0.6924 0.8980 -0.1616 0.080 Uiso 1 1 calc R
C73 C 0.5931(4) 0.7118(4) -0.0299(4) 0.0273(19) Uani 1 1 d .
C74 C 0.5990(5) 0.6856(4) -0.1033(4) 0.049(2) Uani 1 1 d .
H74A H 0.6629 0.6842 -0.0943 0.073 Uiso 1 1 calc R
H74B H 0.5731 0.7218 -0.1415 0.073 Uiso 1 1 calc R
H74C H 0.5646 0.6341 -0.1206 0.073 Uiso 1 1 calc R
C75 C 0.4918(4) 0.7082(4) -0.0465(4) 0.035(2) Uani 1 1 d .
H75A H 0.4614 0.6555 -0.0636 0.052 Uiso 1 1 calc R
H75B H 0.4641 0.7431 -0.0857 0.052 Uiso 1 1 calc R
H75C H 0.4850 0.7238 -0.0009 0.052 Uiso 1 1 calc R
C76 C 0.6342(4) 0.6550(4) 0.0273(4) 0.037(2) Uani 1 1 d .
H76A H 0.6974 0.6532 0.0342 0.055 Uiso 1 1 calc R
H76B H 0.5989 0.6039 0.0098 0.055 Uiso 1 1 calc R
H76C H 0.6330 0.6711 0.0751 0.055 Uiso 1 1 calc R
K1 K 0.90837(9) 0.23491(9) 0.72550(8) 0.0321(4) Uani 1 1 d .
O81 O 0.8630(3) 0.2112(3) 0.8480(3) 0.0303(13) Uani 1 1 d .
O82 O 1.0352(3) 0.2331(3) 0.8708(2) 0.0321(13) Uani 1 1 d .
O83 O 1.0856(3) 0.2477(3) 0.7501(3) 0.0284(10) Uani 1 1 d .
O84 O 0.9572(3) 0.2448(3) 0.6044(3) 0.0325(13) Uani 1 1 d .
O85 O 0.7891(3) 0.2055(3) 0.5785(3) 0.0348(13) Uani 1 1 d .
O86 O 0.7321(3) 0.1932(3) 0.6994(3) 0.0316(13) Uani 1 1 d .
C81 C 0.9214(5) 0.2551(4) 0.9118(4) 0.0294(18) Uani 1 1 d .
C82 C 0.8958(5) 0.2886(5) 0.9629(5) 0.049(2) Uani 1 1 d .
H82 H 0.8336 0.2805 0.9556 0.059 Uiso 1 1 calc R
C83 C 0.9570(5) 0.3327(5) 1.0233(5) 0.064(3) Uani 1 1 d .
H83 H 0.9372 0.3548 1.0577 0.076 Uiso 1 1 calc R
C84 C 1.0478(5) 0.3460(5) 1.0356(4) 0.058(3) Uani 1 1 d .
H84 H 1.0905 0.3778 1.0776 0.070 Uiso 1 1 calc R
C85 C 1.0753(5) 0.3120(5) 0.9854(4) 0.046(2) Uani 1 1 d .
H85 H 1.1377 0.3201 0.9933 0.056 Uiso 1 1 calc R
C86 C 1.0141(5) 0.2674(4) 0.9250(4) 0.030(2) Uani 1 1 d .
C87 C 1.1290(4) 0.2488(4) 0.8812(4) 0.034(2) Uani 1 1 d .
H87A H 1.1686 0.2279 0.9282 0.041 Uiso 1 1 calc R
H87B H 1.1477 0.3050 0.8846 0.041 Uiso 1 1 calc R
C88 C 1.1385(4) 0.2121(4) 0.8163(4) 0.036(2) Uani 1 1 d .
H88A H 1.2034 0.2188 0.8240 0.043 Uiso 1 1 calc R
H88B H 1.1166 0.1563 0.8112 0.043 Uiso 1 1 calc R
C89 C 1.1043(4) 0.2244(4) 0.6877(4) 0.0288(19) Uani 1 1 d .
H89A H 1.0866 0.1681 0.6762 0.035 Uiso 1 1 calc R
H89B H 1.1702 0.2365 0.6999 0.035 Uiso 1 1 calc R
C90 C 1.0521(4) 0.2654(4) 0.6228(4) 0.0330(19) Uani 1 1 d .
H90A H 1.0691 0.3216 0.6346 0.040 Uiso 1 1 calc R
H90B H 1.0660 0.2516 0.5796 0.040 Uiso 1 1 calc R
C91 C 0.8959(5) 0.2664(4) 0.5386(4) 0.0324(19) Uani 1 1 d .
C92 C 0.9190(6) 0.3072(4) 0.4879(4) 0.041(2) Uani 1 1 d .
H92 H 0.9813 0.3234 0.4984 0.049 Uiso 1 1 calc R
C93 C 0.8521(6) 0.3248(5) 0.4220(5) 0.054(2) Uani 1 1 d .
H93 H 0.8684 0.3515 0.3862 0.065 Uiso 1 1 calc R
C94 C 0.7623(6) 0.3040(5) 0.4078(5) 0.052(2) Uani 1 1 d .
H94 H 0.7167 0.3179 0.3628 0.063 Uiso 1 1 calc R
C95 C 0.7368(6) 0.2628(4) 0.4582(5) 0.046(2) Uani 1 1 d .
H95 H 0.6744 0.2471 0.4475 0.056 Uiso 1 1 calc R
C96 C 0.8041(5) 0.2455(4) 0.5236(4) 0.0314(19) Uani 1 1 d .
C97 C 0.6968(4) 0.1868(4) 0.5682(4) 0.042(2) Uani 1 1 d .
H97A H 0.6622 0.1546 0.5210 0.050 Uiso 1 1 calc R
H97B H 0.6685 0.2345 0.5648 0.050 Uiso 1 1 calc R
C98 C 0.6935(4) 0.1437(4) 0.6338(4) 0.038(2) Uani 1 1 d .
H98A H 0.6295 0.1240 0.6239 0.045 Uiso 1 1 calc R
H98B H 0.7277 0.0992 0.6405 0.045 Uiso 1 1 calc R
C99 C 0.7189(4) 0.1570(4) 0.7595(4) 0.037(2) Uani 1 1 d .
H99A H 0.7416 0.1064 0.7653 0.045 Uiso 1 1 calc R
H99B H 0.6530 0.1482 0.7485 0.045 Uiso 1 1 calc R
C100 C 0.7685(4) 0.2063(4) 0.8296(4) 0.034(2) Uani 1 1 d .
H10A H 0.7495 0.2582 0.8227 0.041 Uiso 1 1 calc R
H10B H 0.7544 0.1839 0.8706 0.041 Uiso 1 1 calc R
O101 O 0.9102(4) 0.3867(3) 0.7399(4) 0.072(2) Uani 1 1 d .
C101 C 0.8680(6) 0.4222(6) 0.7780(6) 0.086(4) Uani 1 1 d .
H10C H 0.8338 0.3836 0.7968 0.104 Uiso 1 1 calc R
H10D H 0.8254 0.4556 0.7451 0.104 Uiso 1 1 calc R
C102 C 0.9443(8) 0.4689(6) 0.8414(6) 0.098(4) Uani 1 1 d .
H10E H 0.9358 0.5239 0.8403 0.118 Uiso 1 1 calc R
H10F H 0.9488 0.4501 0.8902 0.118 Uiso 1 1 calc R
C103 C 1.0250(7) 0.4576(7) 0.8285(7) 0.108(5) Uani 1 1 d .
H10G H 1.0672 0.5063 0.8390 0.129 Uiso 1 1 calc R
H10H H 1.0577 0.4181 0.8604 0.129 Uiso 1 1 calc R
C104 C 0.9896(7) 0.4329(7) 0.7520(7) 0.104(4) Uani 1 1 d .
H10I H 0.9780 0.4772 0.7201 0.125 Uiso 1 1 calc R
H10J H 1.0323 0.4037 0.7412 0.125 Uiso 1 1 calc R
O102 O 0.9106(4) 0.0820(3) 0.7315(3) 0.0529(17) Uani 1 1 d .
C105 C 0.9246(5) 0.0334(5) 0.6796(5) 0.051(2) Uani 1 1 d .
H10K H 0.9461 0.0645 0.6465 0.061 Uiso 1 1 calc R
H10L H 0.8673 0.0002 0.6482 0.061 Uiso 1 1 calc R
C106 C 0.9941(7) -0.0136(6) 0.7246(5) 0.091(4) Uani 1 1 d .
H10M H 1.0542 0.0064 0.7252 0.109 Uiso 1 1 calc R
H10N H 0.9775 -0.0677 0.7038 0.109 Uiso 1 1 calc R
C107 C 0.9968(6) -0.0084(6) 0.8024(5) 0.074(3) Uani 1 1 d .
H10O H 0.9823 -0.0599 0.8182 0.088 Uiso 1 1 calc R
H10P H 1.0574 0.0156 0.8390 0.088 Uiso 1 1 calc R
C108 C 0.9273(6) 0.0397(5) 0.7955(5) 0.060(3) Uani 1 1 d .
H10Q H 0.8706 0.0073 0.7908 0.072 Uiso 1 1 calc R
H10R H 0.9481 0.0753 0.8407 0.072 Uiso 1 1 calc R
C111 C 0.5265(9) 0.3809(8) 0.3311(9) 0.157(7) Uani 0.849(10) 1 d PD
H11A H 0.5290 0.3762 0.2819 0.235 Uiso 0.849(10) 1 calc PR
H11B H 0.5633 0.3448 0.3640 0.235 Uiso 0.849(10) 1 calc PR
H11C H 0.5506 0.4335 0.3531 0.235 Uiso 0.849(10) 1 calc PR
C112 C 0.4285(10) 0.3625(11) 0.3221(10) 0.198(10) Uani 0.849(10) 1 d PD
H11D H 0.4098 0.3061 0.3131 0.237 Uiso 0.849(10) 1 calc PR
H11E H 0.4241 0.3787 0.3691 0.237 Uiso 0.849(10) 1 calc PR
C113 C 0.3662(9) 0.4012(8) 0.2597(8) 0.135(7) Uani 0.849(10) 1 d PD
H11F H 0.3705 0.3850 0.2127 0.162 Uiso 0.849(10) 1 calc PR
H11G H 0.3849 0.4575 0.2687 0.162 Uiso 0.849(10) 1 calc PR
C114 C 0.2681(9) 0.3827(8) 0.2509(9) 0.136(7) Uani 0.849(10) 1 d PD
H11H H 0.2305 0.4209 0.2210 0.163 Uiso 0.849(10) 1 calc PR
H11I H 0.2647 0.3821 0.3004 0.163 Uiso 0.849(10) 1 calc PR
C115 C 0.2360(9) 0.3021(8) 0.2096(7) 0.141(7) Uani 0.849(10) 1 d PD
H11J H 0.2268 0.3043 0.1565 0.170 Uiso 0.849(10) 1 calc PR
H11K H 0.2801 0.2660 0.2341 0.170 Uiso 0.849(10) 1 calc PR
C116 C 0.1471(9) 0.2793(10) 0.2166(8) 0.236(13) Uani 0.849(10) 1 d PD
H11L H 0.1581 0.2509 0.2617 0.353 Uiso 0.849(10) 1 calc PR
H11M H 0.1052 0.2466 0.1724 0.353 Uiso 0.849(10) 1 calc PR
H11N H 0.1203 0.3256 0.2203 0.353 Uiso 0.849(10) 1 calc PR
C121 C 0.0295(5) 0.1584(5) 0.4286(5) 0.059(3) Uani 1 1 d .
H12A H 0.0803 0.1440 0.4184 0.088 Uiso 1 1 calc R
H12B H 0.0421 0.2130 0.4458 0.088 Uiso 1 1 calc R
H12C H -0.0267 0.1496 0.3828 0.088 Uiso 1 1 calc R
C122 C 0.0182(5) 0.1104(5) 0.4884(4) 0.048(2) Uani 1 1 d .
H12D H -0.0350 0.1238 0.4967 0.058 Uiso 1 1 calc R
H12E H 0.0728 0.1235 0.5358 0.058 Uiso 1 1 calc R
C123 C 0.0047(5) 0.0243(4) 0.4697(4) 0.041(2) Uani 1 1 d .
H12F H -0.0507 0.0111 0.4229 0.049 Uiso 1 1 calc R
H12G H 0.0572 0.0112 0.4603 0.049 Uiso 1 1 calc R

loop_
_atom_site_aniso_label
_atom_site_aniso_U_11
_atom_site_aniso_U_22
_atom_site_aniso_U_33
_atom_site_aniso_U_23
_atom_site_aniso_U_13
_atom_site_aniso_U_12
Nd1 0.0195(2) 0.0183(3) 0.0218(3) 0.00428(15) 0.0124(2) 0.00677(18)
O1 0.026(2) 0.024(3) 0.021(3) 0.007(2) 0.015(2) 0.009(2)
O2 0.020(3) 0.026(3) 0.023(3) 0.003(3) 0.006(2) 0.004(2)
N1 0.020(3) 0.024(4) 0.022(4) -0.003(3) 0.009(3) 0.007(3)
N2 0.021(3) 0.025(4) 0.019(4) 0.006(3) 0.010(3) 0.005(3)
C1 0.014(3) 0.025(5) 0.023(4) -0.006(4) 0.010(3) 0.002(3)
C2 0.011(3) 0.026(4) 0.026(5) -0.004(4) 0.008(3) 0.002(3)
C3 0.022(4) 0.038(5) 0.024(5) 0.010(4) 0.011(4) 0.003(4)
C4 0.021(4) 0.034(5) 0.027(5) -0.010(4) 0.012(4) -0.003(4)
C5 0.029(4) 0.027(5) 0.042(5) 0.003(4) 0.026(4) 0.006(3)
C6 0.017(4) 0.038(5) 0.023(5) 0.000(4) 0.012(3) 0.006(3)
C7 0.025(4) 0.019(4) 0.031(5) -0.006(4) 0.011(4) 0.006(3)
C8 0.014(4) 0.025(5) 0.034(5) 0.006(4) 0.011(4) 0.007(3)
C9 0.022(4) 0.027(5) 0.043(5) 0.004(4) 0.010(4) 0.007(4)
C10 0.029(4) 0.019(5) 0.067(7) -0.002(5) 0.010(5) 0.001(4)
C11 0.038(5) 0.029(5) 0.052(6) 0.020(5) 0.014(4) 0.005(4)
C12 0.032(4) 0.018(5) 0.031(5) 0.006(4) 0.007(4) 0.000(3)
C13 0.013(3) 0.016(4) 0.032(5) 0.007(4) 0.007(3) 0.004(3)
C14 0.028(4) 0.026(5) 0.028(5) 0.011(4) 0.019(4) 0.014(4)
C15 0.018(4) 0.021(4) 0.028(5) 0.005(4) 0.013(4) 0.006(3)
C16 0.018(4) 0.029(5) 0.028(5) 0.010(4) 0.006(4) 0.009(3)
C17 0.022(4) 0.041(5) 0.020(4) 0.001(4) 0.008(3) 0.010(4)
C18 0.022(4) 0.020(4) 0.026(5) 0.006(4) 0.011(4) 0.002(3)
C19 0.018(4) 0.022(4) 0.018(4) 0.003(3) 0.012(3) 0.007(3)
C20 0.016(4) 0.028(5) 0.022(5) -0.005(4) 0.007(3) 0.003(3)
C21 0.020(4) 0.031(5) 0.028(4) 0.003(4) 0.016(3) 0.001(3)
C22 0.029(4) 0.028(5) 0.050(5) 0.012(4) 0.021(4) 0.005(3)
C23 0.024(4) 0.044(5) 0.048(6) -0.003(5) 0.021(4) -0.002(4)
C24 0.047(5) 0.040(5) 0.042(5) 0.004(4) 0.024(4) -0.002(4)
C25 0.044(5) 0.046(6) 0.026(5) -0.001(4) 0.009(4) 0.004(4)
C26 0.085(7) 0.065(7) 0.052(7) -0.014(6) 0.025(6) 0.003(6)
C27 0.060(6) 0.082(7) 0.036(6) -0.005(5) 0.002(5) 0.006(5)
C28 0.093(7) 0.091(8) 0.046(6) -0.032(6) 0.049(6) -0.034(6)
C29 0.043(5) 0.033(5) 0.034(5) 0.005(4) 0.008(4) 0.018(4)
C30 0.065(6) 0.062(7) 0.051(6) 0.000(5) -0.006(5) 0.037(5)
C31 0.072(6) 0.054(6) 0.028(5) 0.009(5) 0.021(5) -0.002(5)
C32 0.030(4) 0.061(6) 0.022(5) 0.012(4) -0.004(4) 0.013(4)
C33 0.025(4) 0.021(4) 0.025(5) 0.001(4) 0.007(3) 0.003(3)
C34 0.035(4) 0.024(5) 0.044(5) 0.000(4) 0.003(4) -0.002(4)
C35 0.044(5) 0.033(5) 0.036(5) 0.009(4) 0.020(4) 0.005(4)
C36 0.062(5) 0.035(5) 0.031(5) 0.012(4) 0.021(4) -0.003(4)
O41 0.025(2) 0.020(3) 0.016(3) 0.008(2) 0.008(2) 0.011(2)
O42 0.028(3) 0.014(3) 0.026(3) 0.006(2) 0.017(2) 0.001(2)
N41 0.018(3) 0.028(4) 0.017(3) 0.002(3) 0.013(3) 0.003(3)
N42 0.014(3) 0.016(3) 0.035(4) 0.005(3) 0.017(3) 0.000(3)
C41 0.010(3) 0.027(5) 0.026(5) 0.008(4) 0.013(3) 0.003(3)
C42 0.023(4) 0.019(4) 0.028(5) 0.008(4) 0.014(4) 0.009(3)
C43 0.024(4) 0.025(4) 0.028(5) 0.013(4) 0.013(4) 0.009(3)
C44 0.019(4) 0.019(4) 0.032(5) 0.005(4) 0.017(4) 0.000(3)
C45 0.019(4) 0.029(5) 0.017(4) 0.006(4) 0.005(3) 0.000(3)
C46 0.009(3) 0.026(5) 0.016(4) 0.002(4) 0.004(3) 0.000(3)
C47 0.016(4) 0.033(5) 0.010(4) -0.003(4) 0.007(3) 0.000(3)
C48 0.015(3) 0.016(4) 0.027(5) 0.005(4) 0.008(3) 0.007(3)
C49 0.016(4) 0.032(5) 0.022(4) 0.003(4) 0.006(3) 0.008(3)
C50 0.028(4) 0.023(5) 0.040(5) -0.012(4) 0.017(4) -0.001(4)
C51 0.029(4) 0.012(4) 0.050(6) 0.000(4) 0.014(4) 0.002(3)
C52 0.024(4) 0.020(4) 0.025(5) 0.004(4) 0.008(4) 0.002(3)
C53 0.011(3) 0.016(4) 0.029(5) 0.006(4) 0.005(3) 0.005(3)
C54 0.016(4) 0.022(5) 0.038(5) 0.007(4) 0.012(4) 0.004(3)
C55 0.016(4) 0.021(5) 0.022(5) 0.004(3) 0.008(4) 0.005(3)
C56 0.016(4) 0.018(5) 0.039(5) 0.015(3) 0.011(4) 0.000(3)
C57 0.020(4) 0.043(5) 0.017(4) 0.017(4) 0.005(3) 0.015(4)
C58 0.025(4) 0.039(5) 0.017(4) 0.002(4) 0.009(3) 0.015(4)
C59 0.013(3) 0.027(4) 0.013(4) 0.006(3) 0.003(3) 0.003(3)
C60 0.020(4) 0.018(5) 0.021(5) 0.011(4) 0.007(4) 0.015(3)
C61 0.034(4) 0.013(4) 0.025(5) 0.005(4) 0.008(4) 0.011(3)
C62 0.054(5) 0.038(5) 0.034(5) 0.001(4) 0.026(4) 0.015(4)
C63 0.042(5) 0.027(5) 0.039(5) -0.006(4) 0.008(4) 0.005(4)
C64 0.065(5) 0.030(5) 0.032(5) -0.001(4) 0.021(4) 0.014(4)
C65 0.038(4) 0.035(5) 0.023(5) 0.017(4) 0.008(4) 0.006(4)
C66 0.065(6) 0.069(7) 0.044(6) 0.035(5) 0.017(5) 0.033(5)
C67 0.068(6) 0.084(8) 0.044(6) 0.040(6) 0.017(5) -0.013(5)
C68 0.098(7) 0.058(6) 0.024(5) 0.029(5) 0.012(5) 0.028(5)
C69 0.026(4) 0.047(5) 0.035(5) 0.025(4) 0.020(4) 0.010(4)
C70 0.062(5) 0.048(6) 0.062(7) 0.014(4) 0.047(5) -0.003(5)
C71 0.047(5) 0.065(6) 0.071(7) 0.029(5) 0.047(5) 0.017(5)
C72 0.047(5) 0.080(7) 0.045(6) 0.032(5) 0.029(5) 0.013(5)
C73 0.033(4) 0.040(5) 0.015(4) 0.012(4) 0.014(4) 0.015(4)
C74 0.056(5) 0.055(6) 0.044(6) -0.011(5) 0.034(5) -0.005(4)
C75 0.028(4) 0.032(5) 0.043(5) 0.001(4) 0.015(4) 0.001(4)
C76 0.042(5) 0.036(5) 0.027(5) 0.001(4) 0.008(4) 0.006(4)
K1 0.0219(8) 0.0465(11) 0.0314(10) 0.0087(9) 0.0136(8) 0.0066(8)
O81 0.015(2) 0.044(3) 0.043(3) 0.008(3) 0.022(2) 0.009(2)
O82 0.020(2) 0.051(3) 0.031(3) 0.005(3) 0.016(2) 0.009(2)
O83 0.027(3) 0.039(4) 0.022(3) 0.012(2) 0.010(3) 0.015(2)
O84 0.027(3) 0.050(4) 0.028(3) 0.016(3) 0.017(3) 0.010(3)
O85 0.018(3) 0.050(4) 0.033(3) 0.005(3) 0.005(2) 0.008(2)
O86 0.026(3) 0.038(3) 0.034(3) 0.002(3) 0.015(3) 0.005(2)
C81 0.030(4) 0.040(5) 0.023(5) 0.004(4) 0.014(4) 0.013(4)
C82 0.030(5) 0.078(7) 0.045(6) 0.003(5) 0.016(4) 0.021(5)
C83 0.048(6) 0.107(8) 0.041(6) -0.015(6) 0.021(5) 0.022(6)
C84 0.038(5) 0.098(8) 0.029(5) -0.014(5) 0.005(4) 0.010(5)
C85 0.029(5) 0.078(7) 0.036(6) 0.000(5) 0.015(4) 0.015(5)
C86 0.030(5) 0.035(5) 0.026(5) 0.011(4) 0.008(4) 0.016(4)
C87 0.016(4) 0.051(6) 0.037(5) 0.017(4) 0.013(4) 0.006(4)
C88 0.023(4) 0.044(5) 0.051(6) 0.017(5) 0.023(4) 0.014(4)
C89 0.021(4) 0.044(5) 0.028(5) 0.012(4) 0.015(4) 0.009(4)
C90 0.041(5) 0.029(5) 0.037(5) 0.006(4) 0.025(4) 0.003(4)
C91 0.043(5) 0.029(5) 0.030(5) -0.001(4) 0.018(4) 0.012(4)
C92 0.061(6) 0.038(5) 0.029(5) 0.017(4) 0.020(5) 0.013(4)
C93 0.085(7) 0.040(6) 0.047(7) 0.019(5) 0.033(6) 0.022(5)
C94 0.083(7) 0.038(6) 0.029(6) 0.022(5) 0.008(5) 0.035(5)
C95 0.060(6) 0.032(5) 0.040(6) 0.004(5) 0.009(5) 0.022(5)
C96 0.052(5) 0.021(5) 0.026(5) 0.006(4) 0.017(4) 0.018(4)
C97 0.030(4) 0.059(6) 0.037(5) 0.001(5) 0.011(4) 0.020(4)
C98 0.015(4) 0.039(5) 0.054(6) -0.012(5) 0.012(4) -0.002(4)
C99 0.024(4) 0.042(6) 0.054(6) 0.012(5) 0.024(4) 0.002(4)
C100 0.029(4) 0.046(5) 0.043(5) 0.013(5) 0.029(4) 0.009(4)
O101 0.054(4) 0.055(4) 0.112(6) -0.024(4) 0.043(4) -0.002(3)
C101 0.041(6) 0.088(9) 0.135(11) -0.012(8) 0.041(7) 0.008(6)
C102 0.136(11) 0.076(9) 0.091(10) -0.027(7) 0.057(9) 0.006(8)
C103 0.053(7) 0.133(12) 0.092(10) 0.059(9) -0.008(7) -0.026(7)
C104 0.056(8) 0.136(12) 0.119(12) 0.025(10) 0.032(8) 0.024(8)
O102 0.073(4) 0.046(4) 0.065(5) 0.021(4) 0.048(4) 0.029(3)
C105 0.044(5) 0.063(7) 0.049(6) -0.001(5) 0.021(5) 0.015(5)
C106 0.116(9) 0.112(10) 0.055(7) 0.000(7) 0.032(7) 0.063(8)
C107 0.083(7) 0.093(8) 0.057(7) 0.023(6) 0.031(6) 0.047(6)
C108 0.094(7) 0.047(6) 0.067(7) 0.029(6) 0.053(6) 0.035(5)
C111 0.150(15) 0.111(14) 0.21(2) 0.047(13) 0.074(14) 0.012(12)
C112 0.158(18) 0.25(2) 0.20(2) 0.110(19) 0.088(17) 0.010(17)
C113 0.141(15) 0.164(17) 0.115(15) 0.022(13) 0.051(12) 0.077(14)
C114 0.165(16) 0.092(13) 0.160(18) 0.003(12) 0.083(14) -0.006(12)
C115 0.185(17) 0.189(19) 0.087(13) 0.095(13) 0.070(12) 0.100(15)
C116 0.139(14) 0.53(4) 0.122(15) 0.18(2) 0.094(13) 0.18(2)
C121 0.062(6) 0.054(6) 0.064(7) 0.003(5) 0.034(5) -0.004(5)
C122 0.041(5) 0.058(6) 0.045(6) -0.004(5) 0.019(4) 0.001(4)
C123 0.031(4) 0.049(6) 0.044(6) -0.005(4) 0.015(4) 0.008(4)

loop_
_atom_type_symbol
_atom_type_description
_atom_type_scat_dispersion_real
_atom_type_scat_dispersion_imag
_atom_type_scat_source
C C 0.0033 0.0016 'International Tables Vol C Tables 4.2.6.8 and 6.1.1.4'
H H 0.0000 0.0000 'International Tables Vol C Tables 4.2.6.8 and 6.1.1.4'
N N 0.0061 0.0033 'International Tables Vol C Tables 4.2.6.8 and 6.1.1.4'
O O 0.0106 0.0060 'International Tables Vol C Tables 4.2.6.8 and 6.1.1.4'
K K 0.2009 0.2494 'International Tables Vol C Tables 4.2.6.8 and 6.1.1.4'
Nd Nd -0.1943 3.0179 'International Tables Vol C Tables 4.2.6.8 and 6.1.1.4'

loop_
_exptl_crystal_face_index_h
_exptl_crystal_face_index_k
_exptl_crystal_face_index_l
_exptl_crystal_face_perp_dist
_exptl_oxdiff_crystal_face_indexfrac_h
_exptl_oxdiff_crystal_face_indexfrac_k
_exptl_oxdiff_crystal_face_indexfrac_l
_exptl_oxdiff_crystal_face_x
_exptl_oxdiff_crystal_face_y
_exptl_oxdiff_crystal_face_z
0 1 1 0.0192 -0.0041 0.9980 0.9996 0.0023 0.0488 -0.0324
0 -1 -1 0.0162 0.0041 -0.9980 -0.9996 -0.0023 -0.0488 0.0324
1 0 0 0.2153 0.9954 0.0007 0.0014 -0.0000 0.0395 0.0275
-1 0 0 0.2203 -0.9954 -0.0007 -0.0014 0.0000 -0.0395 -0.0275
0 1 -1 0.0825 -0.0000 0.9963 -0.9964 0.0537 -0.0067 -0.0089
0 -1 1 0.0725 0.0000 -0.9963 0.9964 -0.0537 0.0067 0.0089
0 0 -1 0.0569 0.0020 -0.0009 -0.9980 0.0257 -0.0277 0.0117
0 0 1 0.0494 -0.0020 0.0009 0.9980 -0.0257 0.0277 -0.0117

loop_
_geom_angle_atom_site_label_1
_geom_angle_atom_site_label_2
_geom_angle_atom_site_label_3
_geom_angle
_geom_angle_site_symmetry_1
O42 Nd1 O2 83.02(14) .
O42 Nd1 O41 86.13(14) .
O2 Nd1 O41 102.86(15) .
O42 Nd1 O1 161.86(14) .
O2 Nd1 O1 82.67(14) .
O41 Nd1 O1 86.24(13) .
O42 Nd1 N2 79.31(15) .
O2 Nd1 N2 68.85(18) .
O41 Nd1 N2 163.94(15) .
O1 Nd1 N2 105.67(13) .
O42 Nd1 N1 127.25(16) .
O2 Nd1 N1 108.84(14) .
O41 Nd1 N1 135.67(16) .
O1 Nd1 N1 68.38(16) .
N2 Nd1 N1 60.11(18) .
O42 Nd1 N41 112.63(14) .
O2 Nd1 N41 159.54(15) .
O41 Nd1 N41 66.77(15) .
O1 Nd1 N41 79.16(14) .
N2 Nd1 N41 125.32(19) .
N1 Nd1 N41 72.94(16) .
O42 Nd1 N42 67.93(14) .
O2 Nd1 N42 140.90(17) .
O41 Nd1 N42 100.74(14) .
O1 Nd1 N42 129.78(16) .
N2 Nd1 N42 80.12(16) .
N1 Nd1 N42 72.83(15) .
N41 Nd1 N42 59.55(17) .
C1 O1 Nd1 133.1(4) .
C20 O2 Nd1 144.9(4) .
C7 N1 C8 120.9(6) .
C7 N1 Nd1 124.1(5) .
C8 N1 Nd1 113.5(4) .
C14 N2 C13 116.9(6) .
C14 N2 Nd1 129.6(5) .
C13 N2 Nd1 113.4(4) .
O1 C1 C6 122.6(7) .
O1 C1 C2 120.9(6) .
C6 C1 C2 116.5(6) .
C3 C2 C1 117.0(6) .
C3 C2 C21 122.5(6) .
C1 C2 C21 120.5(6) .
C2 C3 C4 127.5(7) .
C5 C4 C3 113.9(7) .
C5 C4 C25 123.9(7) .
C3 C4 C25 122.1(7) .
C4 C5 C6 123.1(7) .
C1 C6 C5 121.3(7) .
C1 C6 C7 122.5(6) .
C5 C6 C7 116.1(7) .
N1 C7 C6 128.1(6) .
N1 C8 C9 124.8(7) .
N1 C8 C13 116.3(6) .
C9 C8 C13 118.9(7) .
C10 C9 C8 119.3(7) .
C11 C10 C9 121.2(7) .
C12 C11 C10 119.0(7) .
C13 C12 C11 122.2(7) .
C12 C13 N2 125.3(6) .
C12 C13 C8 119.3(6) .
N2 C13 C8 115.4(6) .
N2 C14 C15 129.5(7) .
C16 C15 C14 117.4(7) .
C16 C15 C20 120.6(6) .
C14 C15 C20 122.0(6) .
C17 C16 C15 124.5(7) .
C16 C17 C18 115.1(6) .
C16 C17 C29 120.7(7) .
C18 C17 C29 124.2(6) .
C19 C18 C17 124.1(6) .
C18 C19 C20 119.9(6) .
C18 C19 C33 119.5(6) .
C20 C19 C33 120.5(6) .
O2 C20 C19 123.3(7) .
O2 C20 C15 121.1(6) .
C19 C20 C15 115.6(6) .
C23 C21 C2 110.6(6) .
C23 C21 C24 108.4(5) .
C2 C21 C24 112.1(5) .
C23 C21 C22 108.5(5) .
C2 C21 C22 111.5(5) .
C24 C21 C22 105.6(5) .
C4 C25 C27 109.0(6) .
C4 C25 C28 111.8(6) .
C27 C25 C28 109.2(7) .
C4 C25 C26 112.9(7) .
C27 C25 C26 106.7(7) .
C28 C25 C26 107.0(6) .
C32 C29 C17 112.5(6) .
C32 C29 C30 108.3(6) .
C17 C29 C30 110.5(6) .
C32 C29 C31 107.9(6) .
C17 C29 C31 108.1(6) .
C30 C29 C31 109.6(7) .
C35 C33 C19 113.9(6) .
C35 C33 C34 107.5(5) .
C19 C33 C34 108.1(5) .
C35 C33 C36 106.5(5) .
C19 C33 C36 110.6(5) .
C34 C33 C36 110.0(6) .
C41 O41 Nd1 140.8(4) .
C60 O42 Nd1 147.6(4) .
C47 N41 C48 118.1(6) .
C47 N41 Nd1 126.9(4) .
C48 N41 Nd1 113.8(4) .
C54 N42 C53 117.5(5) .
C54 N42 Nd1 128.8(5) .
C53 N42 Nd1 113.6(4) .
O41 C41 C46 120.6(6) .
O41 C41 C42 122.0(6) .
C46 C41 C42 117.3(6) .
C43 C42 C41 118.1(6) .
C43 C42 C61 121.8(6) .
C41 C42 C61 120.1(6) .
C42 C43 C44 125.5(7) .
C45 C44 C43 115.9(7) .
C45 C44 C65 123.9(7) .
C43 C44 C65 120.2(6) .
C44 C45 C46 121.6(7) .
C41 C46 C45 120.8(6) .
C41 C46 C47 123.8(6) .
C45 C46 C47 114.9(6) .
N41 C47 C46 125.9(6) .
C49 C48 N41 126.1(6) .
C49 C48 C53 118.2(6) .
N41 C48 C53 115.6(6) .
C50 C49 C48 121.7(7) .
C49 C50 C51 119.0(7) .
C52 C51 C50 121.6(7) .
C51 C52 C53 120.3(7) .
C52 C53 C48 119.1(6) .
C52 C53 N42 124.6(6) .
C48 C53 N42 116.2(6) .
N42 C54 C55 128.2(6) .
C60 C55 C56 120.1(7) .
C60 C55 C54 124.4(5) .
C56 C55 C54 114.9(7) .
C57 C56 C55 121.5(7) .
C56 C57 C58 117.2(6) .
C56 C57 C69 123.2(7) .
C58 C57 C69 119.6(6) .
C59 C58 C57 125.4(6) .
C58 C59 C60 117.2(6) .
C58 C59 C73 121.7(6) .
C60 C59 C73 121.0(6) .
O42 C60 C55 120.3(6) .
O42 C60 C59 121.1(6) .
C55 C60 C59 118.6(6) .
C42 C61 C63 111.0(5) .
C42 C61 C62 109.2(5) .
C63 C61 C62 110.2(6) .
C42 C61 C64 112.4(6) .
C63 C61 C64 107.0(6) .
C62 C61 C64 106.9(5) .
C67 C65 C66 108.8(6) .
C67 C65 C68 110.2(6) .
C66 C65 C68 107.4(6) .
C67 C65 C44 109.0(6) .
C66 C65 C44 110.5(6) .
C68 C65 C44 110.9(6) .
C72 C69 C71 110.3(6) .
C72 C69 C70 108.1(6) .
C71 C69 C70 108.1(5) .
C72 C69 C57 110.2(5) .
C71 C69 C57 108.3(5) .
C70 C69 C57 111.8(6) .
C76 C73 C59 109.8(6) .
C76 C73 C75 109.2(6) .
C59 C73 C75 110.8(5) .
C76 C73 C74 107.7(6) .
C59 C73 C74 112.4(6) .
C75 C73 C74 106.8(6) .
O101 K1 O83 93.52(17) .
O101 K1 O102 171.90(19) .
O83 K1 O102 87.27(15) .
O101 K1 O86 97.32(16) .
O83 K1 O86 169.15(15) .
O102 K1 O86 81.94(15) .
O101 K1 O85 100.10(18) .
O83 K1 O85 114.90(14) .
O102 K1 O85 86.84(17) .
O86 K1 O85 63.58(14) .
O101 K1 O82 91.80(17) .
O83 K1 O82 61.69(13) .
O102 K1 O82 81.47(17) .
O86 K1 O82 117.32(14) .
O85 K1 O82 167.91(15) .
O101 K1 O84 93.26(17) .
O83 K1 O84 60.67(14) .
O102 K1 O84 94.15(15) .
O86 K1 O84 118.85(15) .
O85 K1 O84 55.27(13) .
O82 K1 O84 122.33(13) .
O101 K1 O81 91.81(17) .
O83 K1 O81 117.82(14) .
O102 K1 O81 80.72(15) .
O86 K1 O81 61.57(14) .
O85 K1 O81 124.87(14) .
O82 K1 O81 56.24(12) .
O84 K1 O81 174.79(15) .
O101 K1 C98 111.29(18) .
O83 K1 C98 148.90(17) .
O102 K1 C98 70.84(18) .
O86 K1 C98 23.50(13) .
O85 K1 C98 44.38(16) .
O82 K1 C98 132.39(17) .
O84 K1 C98 98.17(16) .
O81 K1 C98 81.08(16) .
O101 K1 C88 103.23(18) .
O83 K1 C88 22.28(13) .
O102 K1 C88 74.81(17) .
O86 K1 C88 150.91(16) .
O85 K1 C88 130.81(15) .
O82 K1 C88 42.56(14) .
O84 K1 C88 80.58(15) .
O81 K1 C88 97.09(15) .
C98 K1 C88 145.46(18) .
O101 K1 C99 103.81(18) .
O83 K1 C99 152.54(16) .
O102 K1 C99 72.66(16) .
O86 K1 C99 21.67(15) .
O85 K1 C99 83.20(16) .
O82 K1 C99 96.15(15) .
O84 K1 C99 137.44(16) .
O81 K1 C99 41.80(15) .
C98 K1 C99 39.33(17) .
C88 K1 C99 130.57(18) .
O101 K1 C104 20.14(18) .
O83 K1 C104 73.41(19) .
O102 K1 C104 159.4(2) .
O86 K1 C104 117.4(2) .
O85 K1 C104 107.5(2) .
O82 K1 C104 83.1(2) .
O84 K1 C104 82.7(2) .
O81 K1 C104 101.8(2) .
C98 K1 C104 129.7(2) .
C88 K1 C104 84.6(2) .
C99 K1 C104 122.7(2) .
C81 O81 C100 117.6(5) .
C81 O81 K1 113.4(3) .
C100 O81 K1 113.6(4) .
C86 O82 C87 115.5(5) .
C86 O82 K1 115.3(4) .
C87 O82 K1 115.5(4) .
C88 O83 C89 111.1(5) .
C88 O83 K1 112.4(3) .
C89 O83 K1 115.6(4) .
C91 O84 C90 118.7(5) .
C91 O84 K1 118.2(4) .
C90 O84 K1 115.6(4) .
C96 O85 C97 116.4(6) .
C96 O85 K1 120.1(4) .
C97 O85 K1 113.8(4) .
C98 O86 C99 110.5(5) .
C98 O86 K1 107.0(3) .
C99 O86 K1 113.9(4) .
C82 C81 O81 125.2(6) .
C82 C81 C86 117.5(7) .
O81 C81 C86 117.3(6) .
C83 C82 C81 121.6(7) .
C82 C83 C84 120.9(7) .
C83 C84 C85 118.4(7) .
C86 C85 C84 120.7(7) .
C85 C86 O82 124.5(6) .
C85 C86 C81 120.8(7) .
O82 C86 C81 114.7(6) .
O82 C87 C88 108.5(5) .
O83 C88 C87 108.4(5) .
O83 C88 K1 45.3(2) .
C87 C88 K1 82.6(3) .
O83 C89 C90 108.7(5) .
O84 C90 C89 109.0(5) .
O84 C91 C92 124.4(7) .
O84 C91 C96 116.4(7) .
C92 C91 C96 119.2(8) .
C91 C92 C93 120.1(8) .
C94 C93 C92 120.2(8) .
C93 C94 C95 121.0(8) .
C96 C95 C94 118.3(8) .
C95 C96 O85 124.7(7) .
C95 C96 C91 121.2(7) .
O85 C96 C91 114.1(7) .
O85 C97 C98 109.0(6) .
O86 C98 C97 109.7(6) .
O86 C98 K1 49.5(3) .
C97 C98 K1 84.0(4) .
O86 C99 C100 109.6(6) .
O86 C99 K1 44.4(3) .
C100 C99 K1 81.2(4) .
O81 C100 C99 108.5(5) .
C104 O101 C101 107.2(8) .
C104 O101 K1 117.6(6) .
C101 O101 K1 124.9(6) .
O101 C101 C102 104.6(7) .
C103 C102 C101 103.8(8) .
C104 C103 C102 103.8(9) .
O101 C104 C103 104.2(9) .
O101 C104 K1 42.3(5) .
C103 C104 K1 110.7(8) .
C108 O102 C105 105.3(6) .
C108 O102 K1 126.3(5) .
C105 O102 K1 125.6(5) .
O102 C105 C106 106.1(7) .
C105 C106 C107 106.1(7) .
C108 C107 C106 103.4(7) .
O102 C108 C107 108.8(7) .
C113 C112 C111 111.9(10) .
C112 C113 C114 111.8(11) .
C113 C114 C115 104.3(10) .
C116 C115 C114 102.3(10) .
C121 C122 C123 113.8(6) .
C123 C123 C122 114.1(8) 2_556

loop_
_geom_bond_atom_site_label_1
_geom_bond_atom_site_label_2
_geom_bond_distance
_geom_bond_site_symmetry_2
Nd1 O42 2.334(4) .
Nd1 O2 2.336(4) .
Nd1 O41 2.358(4) .
Nd1 O1 2.363(4) .
Nd1 N2 2.613(5) .
Nd1 N1 2.635(5) .
Nd1 N41 2.652(5) .
Nd1 N42 2.682(5) .
O1 C1 1.281(7) .
O2 C20 1.278(7) .
N1 C7 1.287(8) .
N1 C8 1.398(8) .
N2 C14 1.279(7) .
N2 C13 1.401(8) .
C1 C6 1.403(8) .
C1 C2 1.459(9) .
C2 C3 1.350(8) .
C2 C21 1.522(8) .
C3 C4 1.409(9) .
C4 C5 1.363(9) .
C4 C25 1.509(9) .
C5 C6 1.405(9) .
C6 C7 1.435(9) .
C8 C9 1.404(9) .
C8 C13 1.408(9) .
C9 C10 1.387(9) .
C10 C11 1.373(10) .
C11 C12 1.371(9) .
C12 C13 1.367(8) .
C14 C15 1.423(8) .
C15 C16 1.380(8) .
C15 C20 1.456(9) .
C16 C17 1.374(8) .
C17 C18 1.409(9) .
C17 C29 1.521(9) .
C18 C19 1.396(8) .
C19 C20 1.426(8) .
C19 C33 1.523(9) .
C21 C23 1.514(8) .
C21 C24 1.536(8) .
C21 C22 1.539(8) .
C25 C27 1.514(9) .
C25 C28 1.517(9) .
C25 C26 1.524(10) .
C29 C32 1.509(9) .
C29 C30 1.523(9) .
C29 C31 1.547(9) .
C33 C35 1.506(8) .
C33 C34 1.523(8) .
C33 C36 1.528(8) .
O41 C41 1.300(7) .
O42 C60 1.292(7) .
N41 C47 1.287(8) .
N41 C48 1.403(7) .
N42 C54 1.293(7) .
N42 C53 1.419(8) .
C41 C46 1.412(9) .
C41 C42 1.439(8) .
C42 C43 1.368(9) .
C42 C61 1.520(8) .
C43 C44 1.404(8) .
C44 C45 1.379(9) .
C44 C65 1.529(9) .
C45 C46 1.419(9) .
C46 C47 1.438(9) .
C48 C49 1.403(8) .
C48 C53 1.413(8) .
C49 C50 1.376(8) .
C50 C51 1.377(9) .
C51 C52 1.362(8) .
C52 C53 1.406(8) .
C54 C55 1.436(9) .
C55 C60 1.410(9) .
C55 C56 1.435(7) .
C56 C57 1.352(9) .
C57 C58 1.402(8) .
C57 C69 1.545(8) .
C58 C59 1.378(8) .
C59 C60 1.437(8) .
C59 C73 1.528(9) .
C61 C63 1.521(8) .
C61 C62 1.525(8) .
C61 C64 1.528(8) .
C65 C67 1.508(9) .
C65 C66 1.525(9) .
C65 C68 1.529(9) .
C69 C72 1.527(9) .
C69 C71 1.533(8) .
C69 C70 1.537(10) .
C73 C76 1.506(9) .
C73 C75 1.530(8) .
C73 C74 1.543(8) .
K1 O101 2.670(6) .
K1 O83 2.690(4) .
K1 O102 2.690(6) .
K1 O86 2.691(4) .
K1 O85 2.740(5) .
K1 O82 2.757(5) .
K1 O84 2.780(4) .
K1 O81 2.793(4) .
K1 C98 3.383(6) .
K1 C88 3.497(6) .
K1 C99 3.515(6) .
K1 C104 3.517(13) .
O81 C81 1.376(7) .
O81 C100 1.414(7) .
O82 C86 1.387(8) .
O82 C87 1.438(6) .
O83 C88 1.434(7) .
O83 C89 1.435(7) .
O84 C91 1.361(8) .
O84 C90 1.428(7) .
O85 C96 1.374(8) .
O85 C97 1.420(7) .
O86 C98 1.410(7) .
O86 C99 1.420(7) .
C81 C82 1.374(9) .
C81 C86 1.404(9) .
C82 C83 1.351(10) .
C83 C84 1.378(9) .
C84 C85 1.386(9) .
C85 C86 1.356(9) .
C87 C88 1.485(8) .
C89 C90 1.464(8) .
C91 C92 1.371(9) .
C91 C96 1.393(9) .
C92 C93 1.377(10) .
C93 C94 1.365(10) .
C94 C95 1.391(10) .
C95 C96 1.372(9) .
C97 C98 1.512(9) .
C99 C100 1.480(9) .
O101 C104 1.366(10) .
O101 C101 1.379(9) .
C101 C102 1.494(12) .
C102 C103 1.460(12) .
C103 C104 1.411(13) .
O102 C108 1.408(9) .
O102 C105 1.421(8) .
C105 C106 1.469(10) .
C106 C107 1.504(10) .
C107 C108 1.449(10) .
C111 C112 1.516(9) .
C112 C113 1.469(9) .
C113 C114 1.518(8) .
C114 C115 1.543(9) .
C115 C116 1.505(9) .
C121 C122 1.504(9) .
C122 C123 1.519(9) .
C123 C123 1.513(13) 2_556

loop_
_cell_oxdiff_twin_id
_cell_oxdiff_twin_matrix_11
_cell_oxdiff_twin_matrix_12
_cell_oxdiff_twin_matrix_13
_cell_oxdiff_twin_matrix_21
_cell_oxdiff_twin_matrix_22
_cell_oxdiff_twin_matrix_23
_cell_oxdiff_twin_matrix_31
_cell_oxdiff_twin_matrix_32
_cell_oxdiff_twin_matrix_33
1 1.0000 0.0000 0.0000 0.0000 1.0000 0.0000 0.0000 0.0000 1.0000
2 -0.9998 -0.0001 0.0002 0.6068 0.0242 0.9752 0.6067 1.0246 -0.0253

loop_
_diffrn_oxdiff_twin_id
_diffrn_oxdiff_twin_ratio
_diffrn_oxdiff_twin_reflns_isolated
_diffrn_oxdiff_twin_reflns_overlapped
1 0.5476 12456 30968
2 0.4524 12505 30968
